data_7053252
loop_
_publ_author_name
'Wu, Xiao-jun'
'Hu, Kai'
'Meng, Xiang-gao'
'Cheng, Gong-zhen'

_publ_section_title
;
 A cucurbit[8]uril inclusion complex with
 1,7-dimethyl-1,4,7,10-tetraazacyclododecane tetrachloride
;
_journal_issue 1
_journal_name_full 'New Journal of Chemistry'
_journal_page_first 17
_journal_paper_doi 10.1039/b9nj00218a
_journal_volume 34
_journal_year 2010
_chemical_formula_moiety 'C48 H48 N32 O16, C10 H28 N4, 16(H2 O), 4(Cl)'
_chemical_formula_sum 'C58 H108 Cl4 N36 O38'
_chemical_formula_weight 1963.38
_chemical_name_systematic
;
?
;
_space_group_IT_number 148
_symmetry_space_group_name_Hall '-R 3'
_symmetry_space_group_name_H-M 'R -3 :H'
_atom_sites_solution_hydrogens geom
_atom_sites_solution_primary direct
_atom_sites_solution_secondary difmap
_audit_creation_method SHELXL-97
_cell_angle_alpha 90.00
_cell_angle_beta 90.00
_cell_angle_gamma 120.00
_cell_formula_units_Z 9
_cell_length_a 37.8856(10)
_cell_length_b 37.8856(10)
_cell_length_c 16.3396(9)
_cell_measurement_reflns_used 8706
_cell_measurement_temperature 295(2)
_cell_measurement_theta_max 19.95
_cell_measurement_theta_min 2.15
_cell_volume 20310.5(14)
_computing_cell_refinement 'Bruker SMART'
_computing_data_collection 'Bruker SMART'
_computing_data_reduction 'Bruker SAINT'
_computing_molecular_graphics 'Bruker SHELXTL'
_computing_publication_material 'Bruker SHELXTL'
_computing_structure_refinement 'SHELXL-97 (Sheldrick, 1997)'
_computing_structure_solution 'SHELXS-97 (Sheldrick, 1990)'
_diffrn_ambient_temperature 295(2)
_diffrn_measured_fraction_theta_full 0.989
_diffrn_measured_fraction_theta_max 0.989
_diffrn_measurement_device_type 'CCD area detector'
_diffrn_measurement_method 'phi and omega scans'
_diffrn_radiation_monochromator graphite
_diffrn_radiation_source 'fine-focus sealed tube'
_diffrn_radiation_type MoK\a
_diffrn_radiation_wavelength 0.71073
_diffrn_reflns_av_R_equivalents 0.0883
_diffrn_reflns_av_sigmaI/netI 0.0641
_diffrn_reflns_limit_h_max 45
_diffrn_reflns_limit_h_min -45
_diffrn_reflns_limit_k_max 42
_diffrn_reflns_limit_k_min -45
_diffrn_reflns_limit_l_max 19
_diffrn_reflns_limit_l_min -19
_diffrn_reflns_number 65128
_diffrn_reflns_theta_full 25.00
_diffrn_reflns_theta_max 25.00
_diffrn_reflns_theta_min 1.86
_exptl_absorpt_coefficient_mu 0.239
_exptl_absorpt_correction_type none
_exptl_crystal_colour colorless
_exptl_crystal_density_diffrn 1.524
_exptl_crystal_density_method 'not measured'
_exptl_crystal_description block
_exptl_crystal_F_000 9828.0
_exptl_crystal_size_max 0.40
_exptl_crystal_size_mid 0.30
_exptl_crystal_size_min 0.30
_refine_diff_density_max 0.883
_refine_diff_density_min -0.398
_refine_diff_density_rms 0.106
_refine_ls_extinction_method none
_refine_ls_goodness_of_fit_ref 0.957
_refine_ls_hydrogen_treatment constr
_refine_ls_matrix_type full
_refine_ls_number_parameters 681
_refine_ls_number_reflns 7859
_refine_ls_number_restraints 66
_refine_ls_restrained_S_all 1.007
_refine_ls_R_factor_all 0.1487
_refine_ls_R_factor_gt 0.0961
_refine_ls_shift/su_max 0.000
_refine_ls_shift/su_mean 0.000
_refine_ls_structure_factor_coef Fsqd
_refine_ls_weighting_details 'calc w=1/[\s^2^(Fo^2^)+(0.1800P)^2^+0.0000P] where P=(Fo^2^+2Fc^2^)/3'
_refine_ls_weighting_scheme calc
_refine_ls_wR_factor_gt 0.2676
_refine_ls_wR_factor_ref 0.2927
_reflns_number_gt 4099
_reflns_number_total 7859
_reflns_threshold_expression >2sigma(I)
_cod_data_source_file b9nj00218a.txt
_cod_data_source_block I
_cod_original_sg_symbol_H-M 'R -3'
_cod_database_code 7053252

loop_
_symmetry_equiv_pos_as_xyz
'x, y, z'
'-y, x-y, z'
'-x+y, -x, z'
'x+2/3, y+1/3, z+1/3'
'-y+2/3, x-y+1/3, z+1/3'
'-x+y+2/3, -x+1/3, z+1/3'
'x+1/3, y+2/3, z+2/3'
'-y+1/3, x-y+2/3, z+2/3'
'-x+y+1/3, -x+2/3, z+2/3'
'-x, -y, -z'
'y, -x+y, -z'
'x-y, x, -z'
'-x+2/3, -y+1/3, -z+1/3'
'y+2/3, -x+y+1/3, -z+1/3'
'x-y+2/3, x+1/3, -z+1/3'
'-x+1/3, -y+2/3, -z+2/3'
'y+1/3, -x+y+2/3, -z+2/3'
'x-y+1/3, x+2/3, -z+2/3'

loop_
_atom_site_label
_atom_site_type_symbol
_atom_site_fract_x
_atom_site_fract_y
_atom_site_fract_z
_atom_site_U_iso_or_equiv
_atom_site_adp_type
_atom_site_occupancy
_atom_site_symmetry_multiplicity
_atom_site_calc_flag
_atom_site_refinement_flags
_atom_site_disorder_assembly
_atom_site_disorder_group
C1 C 0.49378(16) 0.53414(16) 0.3266(3) 0.0513(12) Uani 1 1 d . . .
C2 C 0.46093(15) 0.57333(16) 0.2869(3) 0.0538(13) Uani 1 1 d . . .
H2A H 0.4628 0.5934 0.3263 0.065 Uiso 1 1 calc R . .
H2B H 0.4369 0.5475 0.3000 0.065 Uiso 1 1 calc R . .
C3 C 0.42018(15) 0.56620(14) 0.1645(3) 0.0474(12) Uani 1 1 d . . .
C4 C 0.38449(14) 0.58290(16) 0.0585(3) 0.0492(12) Uani 1 1 d . . .
H4A H 0.3795 0.6054 0.0659 0.059 Uiso 1 1 calc R . .
H4B H 0.3615 0.5587 0.0814 0.059 Uiso 1 1 calc R . .
C5 C 0.36337(14) 0.53877(15) -0.0644(3) 0.0430(11) Uani 1 1 d . . .
C6 C 0.34089(14) 0.51244(16) -0.2038(3) 0.0521(13) Uani 1 1 d . . .
H6A H 0.3187 0.4912 -0.1724 0.063 Uiso 1 1 calc R . .
H6B H 0.3292 0.5239 -0.2408 0.063 Uiso 1 1 calc R . .
C7 C 0.35561(15) 0.45757(17) -0.2330(3) 0.0526(13) Uani 1 1 d . . .
C8 C 0.45526(17) 0.53989(17) -0.3312(3) 0.0542(13) Uani 1 1 d . . .
C9 C 0.43315(16) 0.58844(15) -0.2933(3) 0.0510(12) Uani 1 1 d . . .
H9A H 0.4141 0.5923 -0.3266 0.061 Uiso 1 1 calc R . .
H9B H 0.4604 0.6071 -0.3131 0.061 Uiso 1 1 calc R . .
C10 C 0.46225(16) 0.62560(15) -0.1642(3) 0.0487(12) Uani 1 1 d . . .
C11 C 0.47468(16) 0.66144(14) -0.0327(3) 0.0521(13) Uani 1 1 d . . .
H11A H 0.5005 0.6796 -0.0589 0.063 Uiso 1 1 calc R . .
H11B H 0.4621 0.6774 -0.0180 0.063 Uiso 1 1 calc R . .
C12 C 0.51983(15) 0.65176(13) 0.0629(3) 0.0468(12) Uani 1 1 d . . .
C13 C 0.55555(15) 0.65440(15) 0.1898(3) 0.0567(13) Uani 1 1 d . . .
H13A H 0.5790 0.6690 0.1542 0.068 Uiso 1 1 calc R . .
H13B H 0.5564 0.6735 0.2304 0.068 Uiso 1 1 calc R . .
C14 C 0.59245(16) 0.61911(16) 0.2216(3) 0.0553(13) Uani 1 1 d . . .
C15 C 0.56177(16) 0.58468(16) 0.3422(3) 0.0551(13) Uani 1 1 d . . .
H15 H 0.5737 0.5966 0.3954 0.066 Uiso 1 1 calc R . .
C16 C 0.53725(15) 0.60411(15) 0.3056(3) 0.0501(12) Uani 1 1 d . . .
H16 H 0.5369 0.6243 0.3427 0.060 Uiso 1 1 calc R . .
C17 C 0.47990(14) 0.62847(14) 0.1800(3) 0.0423(11) Uani 1 1 d . . .
H17 H 0.4833 0.6468 0.2254 0.051 Uiso 1 1 calc R . .
C18 C 0.45492(14) 0.63238(14) 0.1099(3) 0.0448(11) Uani 1 1 d . . .
H18 H 0.4463 0.6522 0.1229 0.054 Uiso 1 1 calc R . .
C19 C 0.40406(14) 0.60869(14) -0.0874(3) 0.0453(11) Uani 1 1 d . . .
H19 H 0.3937 0.6276 -0.0810 0.054 Uiso 1 1 calc R . .
C20 C 0.39180(14) 0.58686(15) -0.1699(3) 0.0492(12) Uani 1 1 d . . .
H20 H 0.3753 0.5953 -0.2018 0.059 Uiso 1 1 calc R . .
C21 C 0.38542(15) 0.51319(15) -0.3227(3) 0.0513(13) Uani 1 1 d . . .
H21 H 0.3715 0.5201 -0.3648 0.062 Uiso 1 1 calc R . .
C22 C 0.39436(15) 0.48035(15) -0.3523(3) 0.0495(12) Uani 1 1 d . . .
H22 H 0.3818 0.4695 -0.4057 0.059 Uiso 1 1 calc R . .
C23 C 0.53867(18) 0.51504(17) 0.3986(3) 0.0598(14) Uani 1 1 d . . .
H23A H 0.5125 0.4925 0.4156 0.072 Uiso 1 1 calc R . .
H23B H 0.5533 0.5294 0.4476 0.072 Uiso 1 1 calc R . .
C24 C 0.62862(16) 0.59095(15) 0.2985(4) 0.0591(14) Uani 1 1 d . . .
H24A H 0.6506 0.6093 0.2626 0.071 Uiso 1 1 calc R . .
H24B H 0.6371 0.5999 0.3543 0.071 Uiso 1 1 calc R . .
N1 N 0.53184(13) 0.54197(13) 0.3491(2) 0.0521(10) Uani 1 1 d . . .
N2 N 0.49658(12) 0.56890(12) 0.2942(2) 0.0508(10) Uani 1 1 d . . .
N3 N 0.45647(11) 0.58598(11) 0.2050(2) 0.0453(10) Uani 1 1 d . . .
N4 N 0.42025(11) 0.59135(11) 0.1029(2) 0.0456(10) Uani 1 1 d . . .
N5 N 0.38664(11) 0.57657(12) -0.0284(2) 0.0466(10) Uani 1 1 d . . .
N6 N 0.36848(11) 0.54423(12) -0.1479(2) 0.0477(10) Uani 1 1 d . . .
N7 N 0.35949(12) 0.49449(13) -0.2513(2) 0.0528(11) Uani 1 1 d . . .
N8 N 0.37721(13) 0.44919(13) -0.2893(3) 0.0550(11) Uani 1 1 d . . .
N9 N 0.43811(13) 0.50134(14) -0.3573(3) 0.0563(11) Uani 1 1 d . . .
N10 N 0.42507(12) 0.54742(12) -0.3038(2) 0.0498(10) Uani 1 1 d . . .
N11 N 0.42992(12) 0.59882(12) -0.2094(2) 0.0518(11) Uani 1 1 d . . .
N12 N 0.44857(11) 0.63028(12) -0.0910(2) 0.0470(10) Uani 1 1 d . . .
N13 N 0.48244(12) 0.64541(11) 0.0413(2) 0.0450(10) Uani 1 1 d . . .
N14 N 0.51871(11) 0.63956(11) 0.1418(2) 0.0453(10) Uani 1 1 d . . .
N15 N 0.55847(12) 0.62241(13) 0.2305(2) 0.0550(11) Uani 1 1 d . . .
N16 N 0.59318(12) 0.59407(13) 0.2806(3) 0.0542(11) Uani 1 1 d . . .
O1 O 0.46253(12) 0.50155(11) 0.3347(2) 0.0671(11) Uani 1 1 d . . .
O2 O 0.39307(11) 0.53148(11) 0.1775(2) 0.0612(10) Uani 1 1 d . . .
O3 O 0.34300(10) 0.50689(11) -0.0297(2) 0.0589(9) Uani 1 1 d . . .
O4 O 0.33560(11) 0.43516(12) -0.1773(2) 0.0668(10) Uani 1 1 d . . .
O5 O 0.49191(12) 0.56493(12) -0.3297(2) 0.0692(11) Uani 1 1 d . . .
O6 O 0.49828(11) 0.64285(11) -0.1862(2) 0.0647(10) Uani 1 1 d . . .
O7 O 0.55028(11) 0.66631(11) 0.0187(2) 0.0642(10) Uani 1 1 d . . .
O8 O 0.61799(12) 0.63518(12) 0.1671(2) 0.0715(11) Uani 1 1 d . . .
C1S C 0.4574(3) 0.5067(4) -0.0461(7) 0.065(3) Uani 0.50 1 d PD A 1
C2S C 0.4244(4) 0.4910(5) 0.0192(8) 0.108(5) Uani 0.50 1 d PD A 1
C3S C 0.4618(6) 0.4585(6) 0.0818(9) 0.122(8) Uani 0.50 1 d PD A 1
C4S C 0.4899(5) 0.4659(6) 0.1577(8) 0.121(7) Uani 0.50 1 d PD . 1
C5S C 0.4240(5) 0.4775(6) 0.1741(8) 0.130(6) Uani 0.50 1 d PD A 1
N2S N 0.4432(6) 0.4839(7) 0.0934(9) 0.208(9) Uani 0.50 1 d PDU A 1
N1S N 0.4664(6) 0.5139(15) -0.1305(9) 0.34(3) Uani 0.50 1 d PDU . 1
C1S' C 0.4204(6) 0.4603(7) -0.0486(15) 0.192(10) Uani 0.50 1 d PDU B 2
C2S' C 0.4478(7) 0.4894(5) -0.1183(11) 0.165(9) Uani 0.50 1 d PD B 2
C3S' C 0.5171(5) 0.5601(6) -0.1085(13) 0.166(10) Uani 0.50 1 d PD B 2
C4S' C 0.5506(8) 0.5502(11) -0.0783(14) 0.26(3) Uani 0.50 1 d PDU . 2
C5S' C 0.4594(6) 0.5452(6) -0.0348(12) 0.140(7) Uani 0.50 1 d PD B 2
N1S' N 0.4392(6) 0.4384(6) -0.0083(12) 0.213(9) Uani 0.50 1 d PDU . 2
N2S' N 0.4797(4) 0.5254(5) -0.0746(9) 0.126(5) Uani 0.50 1 d PDU B 2
O1W O 0.24651(15) 0.06146(14) 0.2267(3) 0.1074(17) Uani 1 1 d . . .
H1WA H 0.2369 0.0409 0.2583 0.129 Uiso 1 1 d R . .
H1WB H 0.2723 0.0733 0.2295 0.129 Uiso 1 1 d R . .
O2W O 0.26015(18) 0.17718(19) 0.1772(3) 0.124(2) Uani 1 1 d . . .
H2WA H 0.2471 0.1520 0.1652 0.149 Uiso 1 1 d R . .
H2WB H 0.2412 0.1871 0.1892 0.149 Uiso 1 1 d R . .
O3W O 0.2001(2) 0.0938(2) 0.1645(3) 0.135(2) Uani 1 1 d . . .
H3WA H 0.2129 0.0814 0.1812 0.162 Uiso 1 1 d R . .
H3WB H 0.1790 0.0760 0.1399 0.162 Uiso 1 1 d R . .
O4W O 0.4359(2) 0.3617(2) 0.2475(7) 0.223(5) Uani 1 1 d . . .
H4WA H 0.4458 0.3848 0.2709 0.268 Uiso 1 1 d R . .
H4WB H 0.4557 0.3598 0.2281 0.268 Uiso 1 1 d R . .
O5W O 0.07441(15) 0.08393(15) 0.9556(3) 0.1015(16) Uani 1 1 d . . .
H5WA H 0.1004 0.0839 0.9556 0.122 Uiso 1 1 d R . .
H5WB H 0.0780 0.1084 0.9272 0.122 Uiso 1 1 d R . .
O6W O 0.3526(6) 0.3066(8) 0.1517(10) 0.234(10) Uani 0.50 1 d P . .
H6WA H 0.3786 0.3066 0.1518 0.281 Uiso 0.50 1 d PR . .
H6WB H 0.3563 0.3310 0.1234 0.281 Uiso 0.50 1 d PR . .
O7W O 0.3212(4) 0.2401(3) 0.0504(15) 0.243(12) Uani 0.50 1 d P . .
H7WB H 0.3248 0.2646 0.0221 0.291 Uiso 0.50 1 d PR . .
H7WC H 0.3125 0.2401 0.1071 0.291 Uiso 0.50 1 d PR . .
O8W O 0.3654(4) 0.3205(5) 0.0075(13) 0.205(8) Uani 0.50 1 d P . .
H8WA H 0.3913 0.3205 0.0075 0.246 Uiso 0.50 1 d PR . .
H8WB H 0.3690 0.3450 -0.0209 0.246 Uiso 0.50 1 d PR . .
O9W O 0.3906(6) 0.3857(13) 0.169(2) 0.23(2) Uani 0.25 1 d P . .
H9WB H 0.3942 0.4101 0.1397 0.278 Uiso 0.25 1 d PR . .
H9WA H 0.3694 0.3610 0.1414 0.278 Uiso 0.25 1 d PR . .
O10W O 0.2774(3) 0.2887(3) 0.2962(5) 0.157(4) Uani 0.75 1 d P . .
H102 H 0.2809 0.3131 0.2679 0.189 Uiso 0.75 1 d PR . .
H101 H 0.2565 0.2642 0.2680 0.189 Uiso 0.75 1 d PR . .
O11W O 0.4923(6) 0.4532(5) 0.8972(9) 0.182(7) Uani 0.50 1 d P . .
H111 H 0.5183 0.4532 0.8973 0.218 Uiso 0.50 1 d PR . .
H112 H 0.4959 0.4777 0.8689 0.218 Uiso 0.50 1 d PR . .
Cl1 Cl 0.04543(7) 0.09310(12) 0.6011(2) 0.1751(15) Uani 1 1 d . . .
Cl2 Cl 0.04652(9) 0.10159(11) 0.8005(2) 0.1643(12) Uani 1 1 d . . .

loop_
_atom_site_aniso_label
_atom_site_aniso_U_11
_atom_site_aniso_U_22
_atom_site_aniso_U_33
_atom_site_aniso_U_23
_atom_site_aniso_U_13
_atom_site_aniso_U_12
C1 0.052(3) 0.051(3) 0.051(3) 0.005(2) 0.008(2) 0.026(3)
C2 0.055(3) 0.060(3) 0.049(3) 0.012(2) 0.009(2) 0.030(3)
C3 0.047(3) 0.040(3) 0.050(3) 0.002(2) 0.013(2) 0.018(2)
C4 0.043(3) 0.054(3) 0.045(3) -0.002(2) 0.011(2) 0.020(2)
C5 0.035(2) 0.050(3) 0.043(3) 0.011(2) 0.007(2) 0.021(2)
C6 0.038(3) 0.063(3) 0.049(3) 0.001(2) 0.002(2) 0.020(2)
C7 0.048(3) 0.061(3) 0.045(3) 0.008(3) -0.003(2) 0.024(3)
C8 0.057(4) 0.058(3) 0.045(3) 0.011(2) 0.004(2) 0.027(3)
C9 0.058(3) 0.052(3) 0.041(3) 0.011(2) 0.006(2) 0.026(3)
C10 0.051(3) 0.046(3) 0.047(3) 0.009(2) 0.003(2) 0.023(3)
C11 0.059(3) 0.036(3) 0.052(3) 0.008(2) 0.003(2) 0.016(2)
C12 0.055(3) 0.033(2) 0.047(3) 0.001(2) 0.011(3) 0.019(2)
C13 0.051(3) 0.046(3) 0.063(3) 0.010(3) 0.006(3) 0.016(2)
C14 0.049(3) 0.057(3) 0.055(3) 0.000(3) 0.002(3) 0.023(3)
C15 0.056(3) 0.066(3) 0.046(3) 0.002(2) 0.005(2) 0.033(3)
C16 0.051(3) 0.053(3) 0.046(3) 0.002(2) 0.001(2) 0.026(3)
C17 0.048(3) 0.042(3) 0.035(2) -0.003(2) 0.001(2) 0.021(2)
C18 0.047(3) 0.038(3) 0.049(3) -0.001(2) 0.009(2) 0.021(2)
C19 0.047(3) 0.046(3) 0.051(3) 0.006(2) 0.001(2) 0.028(2)
C20 0.045(3) 0.059(3) 0.045(3) 0.010(2) 0.003(2) 0.028(3)
C21 0.052(3) 0.061(3) 0.040(3) -0.001(2) -0.005(2) 0.028(3)
C22 0.052(3) 0.059(3) 0.040(3) 0.002(2) -0.002(2) 0.030(3)
C23 0.072(4) 0.063(3) 0.051(3) 0.015(3) 0.016(3) 0.038(3)
C24 0.051(3) 0.049(3) 0.075(4) 0.003(3) 0.003(3) 0.023(3)
N1 0.055(3) 0.055(3) 0.051(2) 0.006(2) 0.004(2) 0.032(2)
N2 0.043(2) 0.051(2) 0.055(3) 0.011(2) 0.0059(19) 0.021(2)
N3 0.042(2) 0.040(2) 0.047(2) 0.0054(18) 0.0001(18) 0.0155(19)
N4 0.041(2) 0.044(2) 0.043(2) -0.0008(18) 0.0017(18) 0.0149(19)
N5 0.046(2) 0.048(2) 0.040(2) 0.0003(18) 0.0067(18) 0.020(2)
N6 0.042(2) 0.054(3) 0.040(2) -0.0004(19) -0.0049(18) 0.019(2)
N7 0.053(3) 0.053(3) 0.048(2) 0.004(2) 0.007(2) 0.023(2)
N8 0.060(3) 0.054(3) 0.050(2) 0.005(2) 0.007(2) 0.027(2)
N9 0.057(3) 0.063(3) 0.053(3) 0.009(2) 0.007(2) 0.033(2)
N10 0.046(2) 0.057(3) 0.044(2) 0.0073(19) 0.0028(18) 0.024(2)
N11 0.048(2) 0.054(3) 0.044(2) 0.0035(19) 0.0064(19) 0.018(2)
N12 0.044(2) 0.049(2) 0.043(2) 0.0054(19) 0.0037(18) 0.020(2)
N13 0.044(2) 0.043(2) 0.039(2) 0.0055(17) 0.0019(18) 0.0152(19)
N14 0.043(2) 0.044(2) 0.045(2) 0.0033(18) 0.0014(18) 0.0191(18)
N15 0.050(3) 0.063(3) 0.051(3) 0.009(2) 0.000(2) 0.027(2)
N16 0.045(2) 0.061(3) 0.055(3) 0.011(2) 0.003(2) 0.025(2)
O1 0.059(2) 0.053(2) 0.085(3) 0.0166(19) 0.010(2) 0.025(2)
O2 0.050(2) 0.051(2) 0.066(2) 0.0080(18) 0.0061(17) 0.0128(18)
O3 0.055(2) 0.055(2) 0.052(2) 0.0073(18) 0.0100(17) 0.0164(18)
O4 0.061(2) 0.071(2) 0.065(2) 0.017(2) 0.0139(19) 0.030(2)
O5 0.051(2) 0.075(3) 0.075(3) 0.005(2) 0.0055(19) 0.026(2)
O6 0.047(2) 0.069(2) 0.067(2) 0.0049(19) 0.0097(18) 0.0203(19)
O7 0.054(2) 0.068(2) 0.064(2) 0.0203(19) 0.0169(19) 0.0264(19)
O8 0.061(2) 0.080(3) 0.069(2) 0.023(2) 0.020(2) 0.032(2)
C1S 0.049(7) 0.065(7) 0.064(8) 0.031(6) -0.012(6) 0.016(6)
C2S 0.090(11) 0.139(14) 0.104(12) 0.023(11) 0.013(9) 0.065(11)
C3S 0.098(12) 0.122(15) 0.137(18) 0.051(13) -0.022(11) 0.049(12)
C4S 0.131(16) 0.126(16) 0.083(12) -0.008(10) -0.009(11) 0.048(13)
C5S 0.138(15) 0.134(15) 0.129(15) -0.051(12) -0.040(13) 0.077(13)
N2S 0.182(12) 0.208(12) 0.233(13) 0.057(10) 0.000(9) 0.096(9)
N1S 0.34(3) 0.34(3) 0.33(3) 0.007(11) -0.015(11) 0.167(16)
C1S' 0.186(14) 0.187(13) 0.216(14) 0.006(10) -0.028(10) 0.102(10)
C2S' 0.18(2) 0.15(2) 0.14(2) -0.019(16) -0.018(18) 0.067(19)
C3S' 0.15(2) 0.16(2) 0.17(2) 0.065(19) -0.030(17) 0.069(18)
C4S' 0.24(3) 0.27(3) 0.26(3) 0.002(11) -0.001(11) 0.118(16)
C5S' 0.160(18) 0.137(17) 0.174(19) -0.021(14) 0.002(15) 0.113(15)
N1S' 0.178(12) 0.240(13) 0.177(12) 0.060(9) -0.028(9) 0.072(9)
N2S' 0.114(9) 0.154(10) 0.104(8) 0.025(8) -0.039(7) 0.063(7)
O1W 0.100(4) 0.084(3) 0.094(3) 0.018(3) 0.010(3) 0.013(3)
O2W 0.134(5) 0.148(5) 0.120(4) -0.054(4) -0.032(4) 0.094(4)
O3W 0.162(6) 0.134(5) 0.100(4) 0.011(3) 0.011(4) 0.066(4)
O4W 0.144(6) 0.129(6) 0.391(15) 0.074(7) 0.128(8) 0.064(5)
O5W 0.097(3) 0.097(3) 0.146(4) -0.024(3) 0.016(3) 0.075(3)
O6W 0.206(17) 0.47(3) 0.167(13) 0.022(17) -0.006(12) 0.28(2)
O7W 0.096(9) 0.062(7) 0.55(4) -0.077(13) 0.012(14) 0.027(6)
O8W 0.112(10) 0.139(12) 0.31(2) 0.062(13) 0.067(12) 0.025(9)
O9W 0.043(12) 0.35(5) 0.25(3) 0.16(4) 0.039(17) 0.06(2)
O10W 0.244(11) 0.122(6) 0.122(6) 0.015(5) -0.060(7) 0.103(7)
O11W 0.29(2) 0.182(14) 0.156(12) -0.099(10) -0.086(12) 0.176(15)
Cl1 0.0679(13) 0.256(4) 0.186(3) 0.084(3) 0.0025(14) 0.0700(18)
Cl2 0.136(2) 0.210(3) 0.182(3) 0.042(2) 0.0661(19) 0.112(2)

loop_
_atom_type_symbol
_atom_type_description
_atom_type_scat_dispersion_real
_atom_type_scat_dispersion_imag
_atom_type_scat_source
C C 0.0033 0.0016 'International Tables Vol C Tables 4.2.6.8 and 6.1.1.4'
H H 0.0000 0.0000 'International Tables Vol C Tables 4.2.6.8 and 6.1.1.4'
N N 0.0061 0.0033 'International Tables Vol C Tables 4.2.6.8 and 6.1.1.4'
O O 0.0106 0.0060 'International Tables Vol C Tables 4.2.6.8 and 6.1.1.4'
Cl Cl 0.1484 0.1585 'International Tables Vol C Tables 4.2.6.8 and 6.1.1.4'

loop_
_geom_angle_atom_site_label_1
_geom_angle_atom_site_label_2
_geom_angle_atom_site_label_3
_geom_angle
_geom_angle_site_symmetry_1
_geom_angle_site_symmetry_3
O1 C1 N1 125.1(5) . .
O1 C1 N2 125.8(5) . .
N1 C1 N2 109.1(4) . .
N2 C2 N3 112.4(4) . .
N2 C2 H2A 109.1 . .
N3 C2 H2A 109.1 . .
N2 C2 H2B 109.1 . .
N3 C2 H2B 109.1 . .
H2A C2 H2B 107.8 . .
O2 C3 N3 125.8(5) . .
O2 C3 N4 125.5(5) . .
N3 C3 N4 108.6(4) . .
N4 C4 N5 114.3(4) . .
N4 C4 H4A 108.7 . .
N5 C4 H4A 108.7 . .
N4 C4 H4B 108.7 . .
N5 C4 H4B 108.7 . .
H4A C4 H4B 107.6 . .
O3 C5 N6 126.0(5) . .
O3 C5 N5 126.8(4) . .
N6 C5 N5 107.2(4) . .
N7 C6 N6 114.4(4) . .
N7 C6 H6A 108.7 . .
N6 C6 H6A 108.7 . .
N7 C6 H6B 108.7 . .
N6 C6 H6B 108.7 . .
H6A C6 H6B 107.6 . .
O4 C7 N7 126.1(5) . .
O4 C7 N8 125.2(5) . .
N7 C7 N8 108.7(4) . .
O5 C8 N9 126.4(5) . .
O5 C8 N10 124.4(5) . .
N9 C8 N10 109.1(5) . .
N10 C9 N11 114.0(4) . .
N10 C9 H9A 108.8 . .
N11 C9 H9A 108.8 . .
N10 C9 H9B 108.8 . .
N11 C9 H9B 108.8 . .
H9A C9 H9B 107.7 . .
O6 C10 N12 125.7(5) . .
O6 C10 N11 125.7(5) . .
N12 C10 N11 108.6(4) . .
N13 C11 N12 113.9(4) . .
N13 C11 H11A 108.8 . .
N12 C11 H11A 108.8 . .
N13 C11 H11B 108.8 . .
N12 C11 H11B 108.8 . .
H11A C11 H11B 107.7 . .
O7 C12 N13 125.8(5) . .
O7 C12 N14 124.7(5) . .
N13 C12 N14 109.4(4) . .
N15 C13 N14 112.9(4) . .
N15 C13 H13A 109.0 . .
N14 C13 H13A 109.0 . .
N15 C13 H13B 109.0 . .
N14 C13 H13B 109.0 . .
H13A C13 H13B 107.8 . .
O8 C14 N15 125.3(5) . .
O8 C14 N16 124.9(5) . .
N15 C14 N16 109.7(4) . .
N1 C15 N16 114.5(4) . .
N1 C15 C16 103.9(4) . .
N16 C15 C16 103.1(4) . .
N1 C15 H15 111.6 . .
N16 C15 H15 111.6 . .
C16 C15 H15 111.6 . .
N15 C16 N2 114.3(4) . .
N15 C16 C15 103.4(4) . .
N2 C16 C15 102.8(4) . .
N15 C16 H16 111.9 . .
N2 C16 H16 111.9 . .
C15 C16 H16 111.9 . .
N14 C17 N3 114.2(4) . .
N14 C17 C18 103.5(3) . .
N3 C17 C18 104.5(4) . .
N14 C17 H17 111.4 . .
N3 C17 H17 111.4 . .
C18 C17 H17 111.4 . .
N13 C18 N4 114.7(4) . .
N13 C18 C17 103.8(4) . .
N4 C18 C17 103.0(4) . .
N13 C18 H18 111.6 . .
N4 C18 H18 111.6 . .
C17 C18 H18 111.6 . .
N5 C19 N12 114.5(4) . .
N5 C19 C20 104.4(4) . .
N12 C19 C20 102.8(4) . .
N5 C19 H19 111.5 . .
N12 C19 H19 111.5 . .
C20 C19 H19 111.5 . .
N11 C20 N6 114.9(4) . .
N11 C20 C19 103.9(4) . .
N6 C20 C19 103.6(4) . .
N11 C20 H20 111.3 . .
N6 C20 H20 111.3 . .
C19 C20 H20 111.3 . .
N10 C21 N7 114.2(4) . .
N10 C21 C22 104.2(4) . .
N7 C21 C22 103.2(4) . .
N10 C21 H21 111.6 . .
N7 C21 H21 111.6 . .
C22 C21 H21 111.6 . .
N9 C22 N8 114.4(4) . .
N9 C22 C21 103.4(4) . .
N8 C22 C21 104.3(4) . .
N9 C22 H22 111.4 . .
N8 C22 H22 111.4 . .
C21 C22 H22 111.4 . .
N1 C23 N9 113.7(4) . 10_665
N1 C23 H23A 108.8 . .
N9 C23 H23A 108.8 10_665 .
N1 C23 H23B 108.8 . .
N9 C23 H23B 108.8 10_665 .
H23A C23 H23B 107.7 . .
N8 C24 N16 114.4(4) 10_665 .
N8 C24 H24A 108.7 10_665 .
N16 C24 H24A 108.7 . .
N8 C24 H24B 108.7 10_665 .
N16 C24 H24B 108.7 . .
H24A C24 H24B 107.6 . .
C1 N1 C23 123.1(4) . .
C1 N1 C15 111.9(4) . .
C23 N1 C15 121.7(4) . .
C1 N2 C2 120.9(4) . .
C1 N2 C16 111.5(4) . .
C2 N2 C16 121.6(4) . .
C3 N3 C17 111.2(4) . .
C3 N3 C2 121.0(4) . .
C17 N3 C2 120.9(4) . .
C3 N4 C4 122.8(4) . .
C3 N4 C18 111.6(4) . .
C4 N4 C18 122.0(4) . .
C5 N5 C19 112.3(4) . .
C5 N5 C4 121.9(4) . .
C19 N5 C4 124.1(4) . .
C5 N6 C20 112.1(4) . .
C5 N6 C6 120.6(4) . .
C20 N6 C6 123.5(4) . .
C7 N7 C6 122.9(4) . .
C7 N7 C21 112.0(4) . .
C6 N7 C21 125.1(4) . .
C7 N8 C24 121.6(4) . 10_665
C7 N8 C22 111.4(4) . .
C24 N8 C22 123.9(4) 10_665 .
C8 N9 C22 112.5(4) . .
C8 N9 C23 122.8(5) . 10_665
C22 N9 C23 124.0(4) . 10_665
C8 N10 C9 120.7(4) . .
C8 N10 C21 110.0(4) . .
C9 N10 C21 124.1(4) . .
C10 N11 C20 112.5(4) . .
C10 N11 C9 123.5(4) . .
C20 N11 C9 123.3(4) . .
C10 N12 C11 122.5(4) . .
C10 N12 C19 111.9(4) . .
C11 N12 C19 123.7(4) . .
C12 N13 C18 111.7(4) . .
C12 N13 C11 123.7(4) . .
C18 N13 C11 122.0(4) . .
C12 N14 C13 121.4(4) . .
C12 N14 C17 111.1(4) . .
C13 N14 C17 121.3(4) . .
C14 N15 C13 120.2(4) . .
C14 N15 C16 111.9(4) . .
C13 N15 C16 122.8(4) . .
C14 N16 C24 123.1(4) . .
C14 N16 C15 111.1(4) . .
C24 N16 C15 121.5(4) . .
C1 O1 C5S 107.4(5) . .
N1S C1S C2S 146.3(11) . .
N2S C2S C1S 105.6(9) . .
N2S C3S C4S 106.8(11) . .
N1S C4S C3S 109.5(11) 10_665 .
N2S C5S O1 128.9(12) . .
C3S N2S C5S 111.7(11) . .
C3S N2S C2S 116.3(12) . .
C5S N2S C2S 121.2(12) . .
C1S N1S C4S 118.9(13) . 10_665
N1S' C1S' C2S' 112.4(14) . .
N2S' C2S' C1S' 104.3(12) . .
N2S' C3S' C4S' 101.6(13) . .
N1S' C4S' C3S' 110.8(14) 10_665 .
N2S' C5S' O3 127.2(10) . .
C4S' N1S' C1S' 112.9(15) 10_665 .
C5S' N2S' C2S' 106.9(11) . .
C5S' N2S' C3S' 103.1(12) . .
C2S' N2S' C3S' 128.2(13) . .
H1WA O1W H1WB 107.7 . .
O7W O2W H2WA 119.8 . .
O7W O2W H2WB 104.0 . .
H2WA O2W H2WB 110.6 . .
H3WB O3W H3WA 106.0 . .
O2W O3W H3WA 103.1 . .
H3WA O3W H3WB 106.0 . .
H4WA O4W H4WB 107.7 . .
H5WA O5W H5WB 109.5 . .
O5W O6W H6WA 112.8 . .
O5W O6W H6WB 128.0 . .
H6WA O6W H6WB 109.4 . .
O2W O7W H7WB 137.0 . .
O8W O7W H7WC 105.2 . .
H7WB O7W H7WC 109.4 . .
O6W O8W O7W 64.0(8) . .
H8WA O8W H8WB 109.5 . .
H9WB O9W H9WA 109.9 . .
H102 O10W H101 109.6 . .
H111 O11W H112 109.4 . .

loop_
_geom_bond_atom_site_label_1
_geom_bond_atom_site_label_2
_geom_bond_distance
_geom_bond_site_symmetry_2
C1 O1 1.218(6) .
C1 N1 1.369(6) .
C1 N2 1.373(6) .
C2 N2 1.447(6) .
C2 N3 1.460(6) .
C2 H2A 0.9700 .
C2 H2B 0.9700 .
C3 O2 1.216(5) .
C3 N3 1.364(6) .
C3 N4 1.385(6) .
C4 N4 1.425(6) .
C4 N5 1.449(6) .
C4 H4A 0.9700 .
C4 H4B 0.9700 .
C5 O3 1.201(5) .
C5 N6 1.379(6) .
C5 N5 1.382(6) .
C6 N7 1.429(6) .
C6 N6 1.456(6) .
C6 H6A 0.9700 .
C6 H6B 0.9700 .
C7 O4 1.217(6) .
C7 N7 1.364(7) .
C7 N8 1.370(6) .
C8 O5 1.229(6) .
C8 N9 1.337(7) .
C8 N10 1.384(7) .
C9 N10 1.436(6) .
C9 N11 1.449(6) .
C9 H9A 0.9700 .
C9 H9B 0.9700 .
C10 O6 1.236(6) .
C10 N12 1.350(6) .
C10 N11 1.353(6) .
C11 N13 1.448(6) .
C11 N12 1.453(6) .
C11 H11A 0.9700 .
C11 H11B 0.9700 .
C12 O7 1.233(6) .
C12 N13 1.359(6) .
C12 N14 1.363(6) .
C13 N15 1.434(6) .
C13 N14 1.447(6) .
C13 H13A 0.9700 .
C13 H13B 0.9700 .
C14 O8 1.229(6) .
C14 N15 1.362(6) .
C14 N16 1.363(7) .
C15 N1 1.443(6) .
C15 N16 1.459(6) .
C15 C16 1.564(7) .
C15 H15 0.9800 .
C16 N15 1.440(6) .
C16 N2 1.461(6) .
C16 H16 0.9800 .
C17 N14 1.452(6) .
C17 N3 1.455(6) .
C17 C18 1.540(7) .
C17 H17 0.9800 .
C18 N13 1.439(6) .
C18 N4 1.454(6) .
C18 H18 0.9800 .
C19 N5 1.429(6) .
C19 N12 1.462(6) .
C19 C20 1.527(7) .
C19 H19 0.9800 .
C20 N11 1.432(6) .
C20 N6 1.446(6) .
C20 H20 0.9800 .
C21 N10 1.444(6) .
C21 N7 1.460(6) .
C21 C22 1.523(7) .
C21 H21 0.9800 .
C22 N9 1.438(6) .
C22 N8 1.452(6) .
C22 H22 0.9800 .
C23 N1 1.423(6) .
C23 N9 1.471(7) 10_665
C23 H23A 0.9700 .
C23 H23B 0.9700 .
C24 N8 1.431(6) 10_665
C24 N16 1.436(6) .
C24 H24A 0.9700 .
C24 H24B 0.9700 .
N8 C24 1.431(6) 10_665
N9 C23 1.471(7) 10_665
C1S N1S 1.414(10) .
C1S C2S 1.520(9) .
C2S N2S 1.497(9) .
C3S N2S 1.464(10) .
C3S C4S 1.564(10) .
C4S N1S 1.504(10) 10_665
C5S N2S 1.466(10) .
N1S C4S 1.504(10) 10_665
C1S' N1S' 1.491(10) .
C1S' C2S' 1.564(10) .
C2S' N2S' 1.476(10) .
C3S' N2S' 1.478(10) .
C3S' C4S' 1.570(10) .
C4S' N1S' 1.473(11) 10_665
C5S' N2S' 1.465(10) .
N1S' C4S' 1.473(11) 10_665
O1W H1WA 0.8500 .
O1W H1WB 0.8499 .
O2W H2WA 0.8499 .
O2W H2WB 0.9842 .
O3W H3WB 0.8464 .
O3W H3WA 0.8724 .
O3W H3WB 0.8464 .
O4W H4WA 0.8502 .
O4W H4WB 0.8497 .
O5W H5WA 0.9829 .
O5W H5WB 0.9829 .
O6W H6WA 0.9837 .
O6W H6WB 0.9828 .
O7W H7WB 0.9833 .
O7W H7WC 0.9826 .
O8W H8WA 0.9817 .
O8W H8WB 0.9844 .
O9W H9WB 0.9852 .
O9W H9WA 0.9818 .
O10W H102 0.9824 .
O10W H101 0.9827 .
O11W H111 0.9837 .
O11W H112 0.9830 .
